data_4328688
loop_
_publ_author_name
'S. Chantal E. Stieber'
'Carsten Milsmann'
'Jordan M. Hoyt'
'Zo\"e R. Turner'
'Kenneth D. Finkelstein'
'Karl Wieghardt'
'Serena DeBeer'
'Paul J. Chirik'

_publ_section_title
;
 Bis(imino)pyridine Iron Dinitrogen Compounds Revisited: Differences in
 Electronic Structure Between Four- and Five-Coordinate Derivatives.
;
_journal_name_full 'Inorganic Chemistry'
_journal_page_first 3770
_journal_page_last 3785
_journal_paper_doi 10.1021/ic202750n
_journal_volume 51
_journal_year 2012
_chemical_formula_moiety 'C37 H51 Fe N5'
_chemical_formula_sum 'C37 H51 Fe N5'
_chemical_formula_weight 621.68
_chemical_name_systematic
;
 ?
;
_space_group_IT_number 14
_symmetry_cell_setting monoclinic
_symmetry_space_group_name_Hall '-P 2yn'
_symmetry_space_group_name_H-M 'P 1 21/n 1'
_atom_sites_solution_hydrogens geom
_atom_sites_solution_primary direct
_atom_sites_solution_secondary difmap
_audit_creation_method SHELXL-97
_cell_angle_alpha 90.00
_cell_angle_beta 99.3410(10)
_cell_angle_gamma 90.00
_cell_formula_units_Z 4
_cell_length_a 11.7394(2)
_cell_length_b 13.6105(2)
_cell_length_c 24.6266(4)
_cell_measurement_reflns_used 9931
_cell_measurement_temperature 100(2)
_cell_measurement_theta_max 65.55
_cell_measurement_theta_min 3.64
_cell_volume 3882.64(11)
_computing_cell_refinement 'BRUKER, APEX II SOFTWARE SUITE'
_computing_data_collection 'BRUKER, APEX II SOFTWARE SUITE'
_computing_data_reduction 'BRUKER, APEX II SOFTWARE SUITE'
_computing_molecular_graphics 'Ortep-3 for Windows (Farrugia, 1997)'
_computing_structure_refinement 'SHELXL-97 (Sheldrick, 2008)'
_computing_structure_solution 'SIR-92 (Giacovazzo, 1994)'
_diffrn_ambient_temperature 100(2)
_diffrn_measured_fraction_theta_full 0.985
_diffrn_measured_fraction_theta_max 0.985
_diffrn_measurement_device_type 'Bruker APEX-II CCD'
_diffrn_measurement_method 'phi and omega scans'
_diffrn_radiation_monochromator graphite
_diffrn_radiation_source 'fine-focus sealed tube'
_diffrn_radiation_type CuK\a
_diffrn_radiation_wavelength 1.54178
_diffrn_reflns_av_R_equivalents 0.0605
_diffrn_reflns_av_sigmaI/netI 0.0389
_diffrn_reflns_limit_h_max 12
_diffrn_reflns_limit_h_min -13
_diffrn_reflns_limit_k_max 14
_diffrn_reflns_limit_k_min -15
_diffrn_reflns_limit_l_max 28
_diffrn_reflns_limit_l_min -28
_diffrn_reflns_number 38146
_diffrn_reflns_theta_full 65.99
_diffrn_reflns_theta_max 65.99
_diffrn_reflns_theta_min 3.64
_diffrn_standards_number 0
_exptl_absorpt_coefficient_mu 3.320
_exptl_absorpt_correction_T_max 0.8623
_exptl_absorpt_correction_T_min 0.5911
_exptl_absorpt_correction_type multi-scan
_exptl_absorpt_process_details sadabs
_exptl_crystal_colour green
_exptl_crystal_density_diffrn 1.064
_exptl_crystal_description block
_exptl_crystal_F_000 1336
_exptl_crystal_size_max 0.18
_exptl_crystal_size_mid 0.09
_exptl_crystal_size_min 0.05
_platon_squeeze_details
;
The squeeze procedure was used to acount for 3 molecules of hexane present
within the unit cell.
;
_refine_diff_density_max 1.151
_refine_diff_density_min -0.484
_refine_diff_density_rms 0.057
_refine_ls_extinction_method none
_refine_ls_goodness_of_fit_ref 0.706
_refine_ls_hydrogen_treatment constr
_refine_ls_matrix_type full
_refine_ls_number_parameters 411
_refine_ls_number_reflns 6661
_refine_ls_number_restraints 0
_refine_ls_restrained_S_all 0.706
_refine_ls_R_factor_all 0.0757
_refine_ls_R_factor_gt 0.0610
_refine_ls_shift/su_max 0.000
_refine_ls_shift/su_mean 0.000
_refine_ls_structure_factor_coef Fsqd
_refine_ls_weighting_details 'calc w=1/[\s^2^(Fo^2^)+(0.1801P)^2^+9.1158P] where P=(Fo^2^+2Fc^2^)/3'
_refine_ls_weighting_scheme calc
_refine_ls_wR_factor_gt 0.1851
_refine_ls_wR_factor_ref 0.2018
_reflns_number_gt 5261
_reflns_number_total 6661
_reflns_threshold_expression >2\s(I)
_cod_data_source_file ic202750n_si_001_1.cif
_cod_data_source_block jmh2
_cod_database_code 4328688

loop_
_symmetry_equiv_pos_as_xyz
'x, y, z'
'-x+1/2, y+1/2, -z+1/2'
'-x, -y, -z'
'x-1/2, -y-1/2, z-1/2'

loop_
_atom_site_label
_atom_site_type_symbol
_atom_site_fract_x
_atom_site_fract_y
_atom_site_fract_z
_atom_site_U_iso_or_equiv
_atom_site_adp_type
_atom_site_occupancy
_atom_site_symmetry_multiplicity
_atom_site_calc_flag
_atom_site_refinement_flags
_atom_site_disorder_assembly
_atom_site_disorder_group
C1 C 0.5545(3) 0.0760(3) 0.14300(18) 0.0461(9) Uani 1 1 d . . .
H1 H 0.5345 0.0177 0.1643 0.055 Uiso 1 1 calc R . .
C2 C 0.6823(3) 0.0704(2) 0.14153(14) 0.0348(7) Uani 1 1 d . . .
C3 C 0.7462(3) 0.1457(2) 0.11853(13) 0.0315(7) Uani 1 1 d . . .
C4 C 0.7068(3) 0.2314(2) 0.08990(14) 0.0354(8) Uani 1 1 d . . .
H4 H 0.6267 0.2461 0.0825 0.042 Uiso 1 1 calc R . .
C5 C 0.7869(3) 0.2943(3) 0.07256(15) 0.0409(8) Uani 1 1 d . . .
H5 H 0.7609 0.3518 0.0524 0.049 Uiso 1 1 calc R . .
C6 C 0.9035(3) 0.2748(3) 0.08410(15) 0.0394(8) Uani 1 1 d . . .
H6 H 0.9577 0.3195 0.0732 0.047 Uiso 1 1 calc R . .
C7 C 0.9414(3) 0.1882(2) 0.11217(14) 0.0336(7) Uani 1 1 d . . .
C8 C 1.0557(3) 0.1498(2) 0.12739(14) 0.0361(8) Uani 1 1 d . . .
C9 C 0.5231(4) 0.1679(3) 0.1738(2) 0.0591(12) Uani 1 1 d . . .
H9A H 0.5749 0.1731 0.2092 0.089 Uiso 1 1 calc R . .
H9B H 0.4432 0.1626 0.1804 0.089 Uiso 1 1 calc R . .
H9C H 0.5312 0.2265 0.1516 0.089 Uiso 1 1 calc R . .
C10 C 0.4809(4) 0.0696(4) 0.0860(2) 0.0700(14) Uani 1 1 d . . .
H10A H 0.4979 0.1258 0.0637 0.105 Uiso 1 1 calc R . .
H10B H 0.3989 0.0705 0.0896 0.105 Uiso 1 1 calc R . .
H10C H 0.4986 0.0085 0.0680 0.105 Uiso 1 1 calc R . .
C12 C 1.1746(4) 0.3037(3) 0.1525(2) 0.0603(12) Uani 1 1 d . . .
H12A H 1.1177 0.3501 0.1335 0.091 Uiso 1 1 calc R . .
H12B H 1.2524 0.3307 0.1537 0.091 Uiso 1 1 calc R . .
H12C H 1.1598 0.2931 0.1901 0.091 Uiso 1 1 calc R . .
C13 C 1.1803(4) 0.2186(3) 0.06181(19) 0.0560(11) Uani 1 1 d . . .
H13A H 1.1725 0.1551 0.0429 0.084 Uiso 1 1 calc R . .
H13B H 1.2571 0.2458 0.0605 0.084 Uiso 1 1 calc R . .
H13C H 1.1213 0.2639 0.0437 0.084 Uiso 1 1 calc R . .
C14 C 0.7016(3) -0.0861(2) 0.18906(15) 0.0344(8) Uani 1 1 d . . .
C15 C 0.7003(3) -0.0875(2) 0.24551(15) 0.0351(8) Uani 1 1 d . . .
C16 C 0.6611(3) -0.1729(3) 0.26859(15) 0.0370(8) Uani 1 1 d . . .
H16 H 0.6608 -0.1756 0.3071 0.044 Uiso 1 1 calc R . .
C17 C 0.6231(3) -0.2531(2) 0.23637(16) 0.0386(8) Uani 1 1 d . . .
H17 H 0.5961 -0.3102 0.2525 0.046 Uiso 1 1 calc R . .
C18 C 0.6247(3) -0.2499(3) 0.18062(16) 0.0399(8) Uani 1 1 d . . .
H18 H 0.5986 -0.3053 0.1587 0.048 Uiso 1 1 calc R . .
C19 C 0.6635(3) -0.1672(2) 0.15545(15) 0.0373(8) Uani 1 1 d . B .
C20 C 0.7392(4) -0.0015(3) 0.28312(17) 0.0443(9) Uani 1 1 d . . .
H20 H 0.7665 0.0518 0.2604 0.053 Uiso 1 1 calc R . .
C21 C 0.6393(4) 0.0394(3) 0.30922(19) 0.0545(10) Uani 1 1 d . . .
H21A H 0.5739 0.0543 0.2803 0.082 Uiso 1 1 calc R . .
H21B H 0.6643 0.0996 0.3296 0.082 Uiso 1 1 calc R . .
H21C H 0.6159 -0.0094 0.3345 0.082 Uiso 1 1 calc R . .
C22 C 0.8391(4) -0.0294(3) 0.32802(18) 0.0519(10) Uani 1 1 d . . .
H22A H 0.8646 0.0286 0.3502 0.078 Uiso 1 1 calc R . .
H22B H 0.9032 -0.0547 0.3111 0.078 Uiso 1 1 calc R . .
H22C H 0.8136 -0.0802 0.3516 0.078 Uiso 1 1 calc R . .
C23 C 0.6697(4) -0.1671(3) 0.09437(17) 0.0502(10) Uani 1 1 d . . .
H23 H 0.6529 -0.0971 0.0836 0.060 Uiso 1 1 calc R A 1
C25 C 0.7961(8) -0.1791(8) 0.0873(3) 0.061(3) Uani 0.572(16) 1 d P B 1
H25A H 0.8401 -0.1212 0.1022 0.091 Uiso 0.572(16) 1 calc PR B 1
H25B H 0.8009 -0.1859 0.0482 0.091 Uiso 0.572(16) 1 calc PR B 1
H25C H 0.8283 -0.2379 0.1071 0.091 Uiso 0.572(16) 1 calc PR B 1
C25A C 0.7587(11) -0.2509(9) 0.0811(4) 0.058(4) Uani 0.428(16) 1 d P B 2
H25D H 0.8326 -0.2428 0.1058 0.087 Uiso 0.428(16) 1 calc PR B 2
H25E H 0.7709 -0.2447 0.0429 0.087 Uiso 0.428(16) 1 calc PR B 2
H25F H 0.7268 -0.3159 0.0868 0.087 Uiso 0.428(16) 1 calc PR B 2
C26 C 1.1640(3) 0.0094(2) 0.16595(16) 0.0369(8) Uani 1 1 d . . .
C11 C 1.1651(3) 0.2047(3) 0.12110(17) 0.0444(9) Uani 1 1 d . . .
H11 H 1.2311 0.1632 0.1388 0.053 Uiso 1 1 calc R . .
C27 C 1.2303(3) 0.0248(3) 0.21785(16) 0.0404(8) Uani 1 1 d . . .
C28 C 1.3299(3) -0.0304(3) 0.23249(17) 0.0444(9) Uani 1 1 d . . .
H28 H 1.3748 -0.0218 0.2679 0.053 Uiso 1 1 calc R . .
C29 C 1.3651(3) -0.0979(3) 0.19658(18) 0.0466(9) Uani 1 1 d . . .
H29 H 1.4342 -0.1343 0.2070 0.056 Uiso 1 1 calc R . .
C30 C 1.2994(3) -0.1118(3) 0.14569(18) 0.0478(10) Uani 1 1 d . . .
H30 H 1.3241 -0.1581 0.1212 0.057 Uiso 1 1 calc R . .
C31 C 1.1970(3) -0.0596(3) 0.12908(17) 0.0429(9) Uani 1 1 d . . .
C32 C 1.1964(3) 0.1006(3) 0.25809(17) 0.0464(9) Uani 1 1 d . . .
H32 H 1.1347 0.1432 0.2374 0.056 Uiso 1 1 calc R . .
C33 C 1.2981(4) 0.1667(5) 0.2810(3) 0.0837(18) Uani 1 1 d . . .
H33A H 1.3574 0.1276 0.3040 0.126 Uiso 1 1 calc R . .
H33B H 1.2715 0.2191 0.3032 0.126 Uiso 1 1 calc R . .
H33C H 1.3307 0.1958 0.2505 0.126 Uiso 1 1 calc R . .
C34 C 1.1488(6) 0.0551(4) 0.3053(3) 0.0889(19) Uani 1 1 d . . .
H34A H 1.0784 0.0184 0.2912 0.133 Uiso 1 1 calc R . .
H34B H 1.1308 0.1068 0.3302 0.133 Uiso 1 1 calc R . .
H34C H 1.2063 0.0103 0.3253 0.133 Uiso 1 1 calc R . .
C35 C 1.1266(4) -0.0799(4) 0.07330(19) 0.0637(12) Uani 1 1 d . . .
H35 H 1.0576 -0.0358 0.0671 0.076 Uiso 1 1 calc R . .
C36 C 1.1912(5) -0.0722(4) 0.02563(19) 0.0669(13) Uani 1 1 d . . .
H36A H 1.2239 -0.0061 0.0246 0.100 Uiso 1 1 calc R . .
H36B H 1.1383 -0.0847 -0.0087 0.100 Uiso 1 1 calc R . .
H36C H 1.2536 -0.1209 0.0299 0.100 Uiso 1 1 calc R . .
C37 C 1.0852(6) -0.1941(5) 0.0720(3) 0.0932(18) Uani 1 1 d . . .
H37A H 1.1529 -0.2371 0.0751 0.140 Uiso 1 1 calc R . .
H37B H 1.0339 -0.2075 0.0373 0.140 Uiso 1 1 calc R . .
H37C H 1.0440 -0.2066 0.1029 0.140 Uiso 1 1 calc R . .
N1 N 0.7504(3) -0.00274(19) 0.16464(13) 0.0357(7) Uani 1 1 d . . .
N2 N 0.8619(2) 0.12472(19) 0.12777(11) 0.0290(6) Uani 1 1 d . . .
N3 N 1.0564(2) 0.0606(2) 0.15061(12) 0.0349(6) Uani 1 1 d . . .
N4 N 0.9627(3) -0.0964(3) 0.20254(17) 0.0555(10) Uani 1 1 d . . .
N5 N 0.9967(4) -0.1570(4) 0.2312(2) 0.0912(16) Uani 1 1 d . . .
Fe1 Fe 0.91108(4) 0.00651(4) 0.15968(2) 0.0330(2) Uani 1 1 d . . .
C24 C 0.5716(7) -0.2217(5) 0.0606(2) 0.107(3) Uani 1 1 d . B .
H24A H 0.5748 -0.2910 0.0715 0.160 Uiso 1 1 calc R . .
H24B H 0.5778 -0.2163 0.0215 0.160 Uiso 1 1 calc R . .
H24C H 0.4981 -0.1933 0.0669 0.160 Uiso 1 1 calc R . .

loop_
_atom_site_aniso_label
_atom_site_aniso_U_11
_atom_site_aniso_U_22
_atom_site_aniso_U_33
_atom_site_aniso_U_23
_atom_site_aniso_U_13
_atom_site_aniso_U_12
C1 0.0314(19) 0.0338(19) 0.075(3) 0.0184(18) 0.0129(18) 0.0040(15)
C2 0.0346(18) 0.0251(16) 0.0460(19) 0.0067(14) 0.0106(15) -0.0001(13)
C3 0.0301(17) 0.0268(16) 0.0394(18) 0.0007(13) 0.0116(14) 0.0015(13)
C4 0.0333(18) 0.0287(17) 0.047(2) 0.0037(14) 0.0153(15) 0.0063(14)
C5 0.049(2) 0.0303(18) 0.048(2) 0.0087(15) 0.0213(17) 0.0106(15)
C6 0.045(2) 0.0280(17) 0.051(2) 0.0066(15) 0.0265(17) 0.0011(15)
C7 0.0348(18) 0.0261(16) 0.0438(19) 0.0015(14) 0.0185(15) 0.0011(13)
C8 0.0389(19) 0.0301(17) 0.0428(19) 0.0021(14) 0.0172(15) 0.0002(14)
C9 0.048(2) 0.046(2) 0.091(3) 0.016(2) 0.034(2) 0.0147(19)
C10 0.041(2) 0.055(3) 0.108(4) 0.012(3) -0.005(2) -0.001(2)
C12 0.058(3) 0.045(2) 0.080(3) 0.000(2) 0.018(2) -0.021(2)
C13 0.050(2) 0.046(2) 0.080(3) 0.015(2) 0.036(2) -0.0001(19)
C14 0.0268(16) 0.0243(16) 0.054(2) 0.0090(14) 0.0126(14) 0.0013(13)
C15 0.0249(16) 0.0255(17) 0.056(2) 0.0064(14) 0.0096(14) -0.0002(13)
C16 0.0340(18) 0.0312(18) 0.049(2) 0.0053(15) 0.0162(15) -0.0015(14)
C17 0.0392(19) 0.0237(17) 0.058(2) 0.0072(15) 0.0214(16) 0.0014(14)
C18 0.0397(19) 0.0251(17) 0.058(2) -0.0006(15) 0.0182(17) 0.0026(14)
C19 0.0373(19) 0.0264(17) 0.052(2) 0.0058(14) 0.0175(16) 0.0030(14)
C20 0.045(2) 0.034(2) 0.055(2) 0.0024(16) 0.0117(18) -0.0080(15)
C21 0.055(3) 0.040(2) 0.071(3) -0.012(2) 0.016(2) -0.0040(19)
C22 0.049(2) 0.043(2) 0.062(3) 0.0056(19) 0.0055(19) -0.0108(18)
C23 0.059(3) 0.040(2) 0.056(2) 0.0043(17) 0.024(2) 0.0050(18)
C25 0.073(6) 0.053(7) 0.066(5) 0.007(4) 0.038(4) 0.008(4)
C25A 0.078(8) 0.050(8) 0.055(6) 0.000(5) 0.041(5) 0.000(6)
C26 0.0300(18) 0.0311(18) 0.052(2) 0.0059(15) 0.0144(16) 0.0006(13)
C11 0.0349(19) 0.037(2) 0.066(2) 0.0065(17) 0.0219(17) -0.0018(15)
C27 0.0312(19) 0.0356(19) 0.057(2) 0.0029(16) 0.0155(16) -0.0051(15)
C28 0.0295(19) 0.046(2) 0.059(2) 0.0057(18) 0.0114(16) -0.0011(16)
C29 0.0301(18) 0.039(2) 0.073(3) 0.0099(18) 0.0160(18) 0.0051(15)
C30 0.038(2) 0.037(2) 0.073(3) 0.0004(18) 0.0234(19) 0.0040(16)
C31 0.0316(19) 0.039(2) 0.062(2) -0.0005(17) 0.0168(17) 0.0006(15)
C32 0.0319(19) 0.050(2) 0.059(2) -0.0029(18) 0.0140(17) 0.0037(16)
C33 0.055(3) 0.099(4) 0.099(4) -0.055(3) 0.016(3) -0.003(3)
C34 0.107(5) 0.070(4) 0.106(4) -0.002(3) 0.068(4) 0.014(3)
C35 0.045(2) 0.083(3) 0.063(3) -0.016(2) 0.011(2) 0.012(2)
C36 0.071(3) 0.071(3) 0.058(3) -0.009(2) 0.010(2) -0.003(2)
C37 0.081(4) 0.087(4) 0.115(5) -0.022(4) 0.026(4) -0.007(3)
N1 0.0309(15) 0.0263(15) 0.0523(18) 0.0086(12) 0.0145(13) 0.0016(11)
N2 0.0271(14) 0.0252(13) 0.0372(14) -0.0002(11) 0.0123(11) 0.0013(10)
N3 0.0297(14) 0.0298(15) 0.0479(17) 0.0039(12) 0.0141(12) 0.0025(11)
N4 0.0308(17) 0.049(2) 0.092(3) 0.0309(19) 0.0249(17) 0.0089(15)
N5 0.059(3) 0.078(3) 0.145(4) 0.056(3) 0.042(3) 0.022(2)
Fe1 0.0296(3) 0.0227(3) 0.0495(4) 0.0066(2) 0.0151(2) 0.00228(19)
C24 0.165(7) 0.105(5) 0.053(3) -0.021(3) 0.029(4) -0.072(5)

loop_
_atom_type_symbol
_atom_type_description
_atom_type_scat_dispersion_real
_atom_type_scat_dispersion_imag
_atom_type_scat_source
C C 0.0181 0.0091 'International Tables Vol C Tables 4.2.6.8 and 6.1.1.4'
H H 0.0000 0.0000 'International Tables Vol C Tables 4.2.6.8 and 6.1.1.4'
N N 0.0311 0.0180 'International Tables Vol C Tables 4.2.6.8 and 6.1.1.4'
Fe Fe -1.1336 3.1974 'International Tables Vol C Tables 4.2.6.8 and 6.1.1.4'

loop_
_geom_angle_atom_site_label_1
_geom_angle_atom_site_label_2
_geom_angle_atom_site_label_3
_geom_angle
C2 C1 C10 113.0(4)
C2 C1 C9 111.8(3)
C10 C1 C9 110.8(3)
N1 C2 C3 112.4(3)
N1 C2 C1 123.6(3)
C3 C2 C1 123.9(3)
N2 C3 C4 119.6(3)
N2 C3 C2 110.6(3)
C4 C3 C2 129.8(3)
C5 C4 C3 118.9(3)
C6 C5 C4 121.1(3)
C5 C6 C7 119.2(3)
N2 C7 C6 119.5(3)
N2 C7 C8 110.4(3)
C6 C7 C8 130.1(3)
N3 C8 C7 112.5(3)
N3 C8 C11 122.9(3)
C7 C8 C11 124.5(3)
C15 C14 C19 121.4(3)
C15 C14 N1 119.7(3)
C19 C14 N1 118.7(3)
C14 C15 C16 118.3(3)
C14 C15 C20 123.2(3)
C16 C15 C20 118.6(3)
C17 C16 C15 121.3(3)
C16 C17 C18 119.5(3)
C17 C18 C19 121.8(3)
C18 C19 C14 117.8(3)
C18 C19 C23 120.8(3)
C14 C19 C23 121.3(3)
C15 C20 C22 111.7(3)
C15 C20 C21 111.2(3)
C22 C20 C21 109.7(4)
C24 C23 C19 113.1(4)
C24 C23 C25 123.7(6)
C19 C23 C25 108.4(4)
C24 C23 C25A 90.2(6)
C19 C23 C25A 109.6(5)
C31 C26 C27 121.3(3)
C31 C26 N3 118.5(3)
C27 C26 N3 120.1(3)
C8 C11 C13 113.3(3)
C8 C11 C12 111.9(3)
C13 C11 C12 111.3(3)
C28 C27 C26 118.4(4)
C28 C27 C32 119.7(4)
C26 C27 C32 121.9(3)
C29 C28 C27 121.3(4)
C30 C29 C28 119.5(3)
C29 C30 C31 121.7(4)
C26 C31 C30 117.7(4)
C26 C31 C35 122.9(3)
C30 C31 C35 119.4(4)
C34 C32 C27 113.1(4)
C34 C32 C33 108.9(5)
C27 C32 C33 111.5(3)
C36 C35 C31 115.3(4)
C36 C35 C37 103.8(4)
C31 C35 C37 108.1(4)
C2 N1 C14 120.6(3)
C2 N1 Fe1 116.7(2)
C14 N1 Fe1 122.6(2)
C3 N2 C7 121.5(3)
C3 N2 Fe1 119.1(2)
C7 N2 Fe1 119.3(2)
C8 N3 C26 119.7(3)
C8 N3 Fe1 117.1(2)
C26 N3 Fe1 123.2(2)
N5 N4 Fe1 176.5(5)
N4 Fe1 N2 169.42(16)
N4 Fe1 N3 98.44(13)
N2 Fe1 N3 80.64(11)
N4 Fe1 N1 98.81(13)
N2 Fe1 N1 80.82(11)
N3 Fe1 N1 160.71(12)

loop_
_geom_bond_atom_site_label_1
_geom_bond_atom_site_label_2
_geom_bond_distance
C1 C2 1.509(5)
C1 C10 1.527(7)
C1 C9 1.538(6)
C2 N1 1.344(4)
C2 C3 1.440(5)
C3 N2 1.370(4)
C3 C4 1.401(5)
C4 C5 1.389(5)
C5 C6 1.378(5)
C6 C7 1.401(5)
C7 N2 1.372(4)
C7 C8 1.432(5)
C8 N3 1.342(4)
C8 C11 1.515(5)
C12 C11 1.548(6)
C13 C11 1.511(6)
C14 C15 1.393(5)
C14 C19 1.409(5)
C14 N1 1.445(4)
C15 C16 1.403(5)
C15 C20 1.517(5)
C16 C17 1.380(5)
C17 C18 1.377(5)
C18 C19 1.396(5)
C19 C23 1.518(5)
C20 C22 1.524(6)
C20 C21 1.530(6)
C23 C24 1.503(7)
C23 C25 1.531(9)
C23 C25A 1.615(11)
C26 C31 1.404(5)
C26 C27 1.400(6)
C26 N3 1.438(4)
C27 C28 1.388(5)
C27 C32 1.527(5)
C28 C29 1.383(6)
C29 C30 1.374(6)
C30 C31 1.398(5)
C31 C35 1.509(6)
C32 C34 1.503(7)
C32 C33 1.528(6)
C35 C36 1.501(7)
C35 C37 1.627(8)
N1 Fe1 1.914(3)
N2 Fe1 1.842(3)
N3 Fe1 1.904(3)
N4 N5 1.117(5)
N4 Fe1 1.799(3)

loop_
_geom_torsion_atom_site_label_1
_geom_torsion_atom_site_label_2
_geom_torsion_atom_site_label_3
_geom_torsion_atom_site_label_4
_geom_torsion
C10 C1 C2 N1 -116.3(4)
C9 C1 C2 N1 117.8(4)
C10 C1 C2 C3 68.0(5)
C9 C1 C2 C3 -57.9(5)
N1 C2 C3 N2 -1.9(4)
C1 C2 C3 N2 174.2(3)
N1 C2 C3 C4 177.9(3)
C1 C2 C3 C4 -5.9(6)
N2 C3 C4 C5 -1.4(5)
C2 C3 C4 C5 178.7(3)
C3 C4 C5 C6 -1.4(5)
C4 C5 C6 C7 2.2(5)
C5 C6 C7 N2 -0.2(5)
C5 C6 C7 C8 177.8(4)
N2 C7 C8 N3 2.7(4)
C6 C7 C8 N3 -175.4(4)
N2 C7 C8 C11 -174.3(3)
C6 C7 C8 C11 7.6(6)
C19 C14 C15 C16 0.8(5)
N1 C14 C15 C16 -174.8(3)
C19 C14 C15 C20 -179.3(3)
N1 C14 C15 C20 5.1(5)
C14 C15 C16 C17 -1.0(5)
C20 C15 C16 C17 179.1(3)
C15 C16 C17 C18 0.7(5)
C16 C17 C18 C19 -0.2(5)
C17 C18 C19 C14 0.0(5)
C17 C18 C19 C23 177.1(3)
C15 C14 C19 C18 -0.3(5)
N1 C14 C19 C18 175.3(3)
C15 C14 C19 C23 -177.4(3)
N1 C14 C19 C23 -1.8(5)
C14 C15 C20 C22 -120.4(4)
C16 C15 C20 C22 59.5(4)
C14 C15 C20 C21 116.6(4)
C16 C15 C20 C21 -63.5(4)
C18 C19 C23 C24 37.1(6)
C14 C19 C23 C24 -145.8(5)
C18 C19 C23 C25 -103.9(6)
C14 C19 C23 C25 73.2(6)
C18 C19 C23 C25A -61.8(7)
C14 C19 C23 C25A 115.2(6)
N3 C8 C11 C13 114.2(4)
C7 C8 C11 C13 -69.1(5)
N3 C8 C11 C12 -119.0(4)
C7 C8 C11 C12 57.7(5)
C31 C26 C27 C28 -0.5(5)
N3 C26 C27 C28 176.0(3)
C31 C26 C27 C32 179.1(3)
N3 C26 C27 C32 -4.4(5)
C26 C27 C28 C29 1.4(6)
C32 C27 C28 C29 -178.2(3)
C27 C28 C29 C30 -1.0(6)
C28 C29 C30 C31 -0.2(6)
C27 C26 C31 C30 -0.7(5)
N3 C26 C31 C30 -177.2(3)
C27 C26 C31 C35 178.6(4)
N3 C26 C31 C35 2.1(5)
C29 C30 C31 C26 1.0(6)
C29 C30 C31 C35 -178.3(4)
C28 C27 C32 C34 -74.4(5)
C26 C27 C32 C34 106.0(5)
C28 C27 C32 C33 48.7(5)
C26 C27 C32 C33 -130.9(4)
C26 C31 C35 C36 126.8(4)
C30 C31 C35 C36 -53.8(6)
C26 C31 C35 C37 -117.6(4)
C30 C31 C35 C37 61.7(5)
C3 C2 N1 C14 -178.9(3)
C1 C2 N1 C14 5.0(5)
C3 C2 N1 Fe1 -2.2(4)
C1 C2 N1 Fe1 -178.3(3)
C15 C14 N1 C2 -96.0(4)
C19 C14 N1 C2 88.3(4)
C15 C14 N1 Fe1 87.5(3)
C19 C14 N1 Fe1 -88.2(4)
C4 C3 N2 C7 3.5(5)
C2 C3 N2 C7 -176.6(3)
C4 C3 N2 Fe1 -174.3(2)
C2 C3 N2 Fe1 5.5(4)
C6 C7 N2 C3 -2.7(5)
C8 C7 N2 C3 178.9(3)
C6 C7 N2 Fe1 175.2(3)
C8 C7 N2 Fe1 -3.2(4)
C7 C8 N3 C26 177.0(3)
C11 C8 N3 C26 -5.9(5)
C7 C8 N3 Fe1 -1.3(4)
C11 C8 N3 Fe1 175.8(3)
C31 C26 N3 C8 -95.8(4)
C27 C26 N3 C8 87.7(4)
C31 C26 N3 Fe1 82.4(4)
C27 C26 N3 Fe1 -94.2(4)
C3 N2 Fe1 N4 -94.2(7)
C7 N2 Fe1 N4 87.9(7)
C3 N2 Fe1 N3 180.0(3)
C7 N2 Fe1 N3 2.1(2)
C3 N2 Fe1 N1 -5.4(2)
C7 N2 Fe1 N1 176.7(3)
C8 N3 Fe1 N4 -169.7(3)
C26 N3 Fe1 N4 12.1(3)
C8 N3 Fe1 N2 -0.4(3)
C26 N3 Fe1 N2 -178.6(3)
C8 N3 Fe1 N1 -16.5(5)
C26 N3 Fe1 N1 165.3(4)
C2 N1 Fe1 N4 173.4(3)
C14 N1 Fe1 N4 -10.0(3)
C2 N1 Fe1 N2 4.1(3)
C14 N1 Fe1 N2 -179.3(3)
C2 N1 Fe1 N3 20.2(6)
C14 N1 Fe1 N3 -163.2(3)

loop_
_platon_squeeze_void_nr
_platon_squeeze_void_average_x
_platon_squeeze_void_average_y
_platon_squeeze_void_average_z
_platon_squeeze_void_volume
_platon_squeeze_void_count_electrons
_platon_squeeze_void_content
1 0.028 0.000 0.500 323 73 ' '
2 0.004 0.500 1.000 323 73 ' '
